data_4063800
loop_
_publ_author_name
'Voss, Tanja'
'Sortais, Jean-Baptiste'
'Fr\"ohlich, Roland'
'Kehr, Gerald'
'Erker, Gerhard'

_publ_section_title
;
 Alkene Addition of Frustrated P/B and N/B Lewis Pairs at the
 [3]Ferrocenophane Framework
;
_journal_issue 3
_journal_name_full Organometallics
_journal_page_first 584
_journal_paper_doi 10.1021/om100949k
_journal_volume 30
_journal_year 2011
_chemical_formula_sum 'C19 H23 Fe N O'
_chemical_formula_weight 337.23
_chemical_name_systematic
; 
 ? 
;
_space_group_IT_number 14
_symmetry_cell_setting monoclinic
_symmetry_space_group_name_Hall '-P 2ybc'
_symmetry_space_group_name_H-M 'P 1 21/c 1'
_atom_sites_solution_hydrogens geom
_atom_sites_solution_primary direct
_atom_sites_solution_secondary difmap
_audit_creation_method SHELXL-97
_cell_angle_alpha 90.00
_cell_angle_beta 102.213(1)
_cell_angle_gamma 90.00
_cell_formula_units_Z 4
_cell_length_a 9.8624(2)
_cell_length_b 14.0863(3)
_cell_length_c 11.9550(3)
_cell_measurement_reflns_used 1394
_cell_measurement_temperature 223(2)
_cell_measurement_theta_max 27.88
_cell_measurement_theta_min 0.41
_cell_volume 1623.26(6)
_computing_cell_refinement 'Collect (Nonius B.V., 1998)'
_computing_data_collection 'Collect (Nonius B.V., 1998)'
_computing_data_reduction 'Denzo-SMN (Otwinowski & Minor, 1997)'
_computing_molecular_graphics 'XP (BrukerAXS, 2000)'
_computing_publication_material 'SHELXL-97 (Sheldrick, 1997)'
_computing_structure_refinement 'SHELXL-97 (Sheldrick, 1997)'
_computing_structure_solution 'SHELXS-97 (Sheldrick, 1990)'
_diffrn_ambient_temperature 223(2)
_diffrn_measured_fraction_theta_full 0.992
_diffrn_measured_fraction_theta_max 0.992
_diffrn_measurement_device_type 'Nonius KappaCCD'
_diffrn_measurement_method '\w and \f scans'
_diffrn_radiation_monochromator graphite
_diffrn_radiation_source 'rotatinga anode Nonius FR591'
_diffrn_radiation_type MoK\a
_diffrn_radiation_wavelength 0.71073
_diffrn_reflns_av_R_equivalents 0.089
_diffrn_reflns_av_sigmaI/netI 0.0887
_diffrn_reflns_limit_h_max 12
_diffrn_reflns_limit_h_min -12
_diffrn_reflns_limit_k_max 17
_diffrn_reflns_limit_k_min -16
_diffrn_reflns_limit_l_max 14
_diffrn_reflns_limit_l_min -14
_diffrn_reflns_number 11166
_diffrn_reflns_theta_full 26.30
_diffrn_reflns_theta_max 26.30
_diffrn_reflns_theta_min 2.11
_exptl_absorpt_coefficient_mu 0.930
_exptl_absorpt_correction_T_max 0.9127
_exptl_absorpt_correction_T_min 0.7073
_exptl_absorpt_correction_type multi-scan
_exptl_absorpt_process_details 'SORTAV (Blessing, 1995 & 1997)'
_exptl_crystal_colour red
_exptl_crystal_density_diffrn 1.380
_exptl_crystal_density_method 'not measured'
_exptl_crystal_description needle
_exptl_crystal_F_000 712
_exptl_crystal_size_max 0.40
_exptl_crystal_size_mid 0.15
_exptl_crystal_size_min 0.10
_refine_diff_density_max 0.842
_refine_diff_density_min -0.598
_refine_diff_density_rms 0.101
_refine_ls_extinction_method none
_refine_ls_goodness_of_fit_ref 1.095
_refine_ls_hydrogen_treatment constr
_refine_ls_matrix_type full
_refine_ls_number_parameters 202
_refine_ls_number_reflns 3268
_refine_ls_number_restraints 0
_refine_ls_restrained_S_all 1.095
_refine_ls_R_factor_all 0.1261
_refine_ls_R_factor_gt 0.0484
_refine_ls_shift/su_max 0.000
_refine_ls_shift/su_mean 0.000
_refine_ls_structure_factor_coef Fsqd
_refine_ls_weighting_details 'calc w=1/[\s^2^(Fo^2^)+(0.0480P)^2^+5.8717P] where P=(Fo^2^+2Fc^2^)/3'
_refine_ls_weighting_scheme calc
_refine_ls_wR_factor_gt 0.1072
_refine_ls_wR_factor_ref 0.1786
_reflns_number_gt 1989
_reflns_number_total 3268
_reflns_threshold_expression >2sigma(I)
_cod_data_source_file om100949k_si_008.cif
_cod_data_source_block erk4910
_cod_original_sg_symbol_H-M P21/c
_cod_database_code 4063800

loop_
_symmetry_equiv_pos_as_xyz
'x, y, z'
'-x, y+1/2, -z+1/2'
'-x, -y, -z'
'x, -y-1/2, z-1/2'

loop_
_atom_site_label
_atom_site_type_symbol
_atom_site_fract_x
_atom_site_fract_y
_atom_site_fract_z
_atom_site_U_iso_or_equiv
_atom_site_adp_type
_atom_site_occupancy
_atom_site_symmetry_multiplicity
_atom_site_calc_flag
_atom_site_refinement_flags
Fe Fe 0.72201(7) 0.95004(5) 0.87370(6) 0.0300(3) Uani 1 1 d .
O1 O 0.1147(4) 1.1079(4) 0.7501(4) 0.0690(14) Uani 1 1 d .
N1 N 0.6923(4) 1.1609(3) 0.6100(4) 0.0378(11) Uani 1 1 d .
C1 C 0.7452(5) 0.8567(4) 0.7510(5) 0.0371(13) Uani 1 1 d .
C2 C 0.8476(5) 0.8408(4) 0.8529(5) 0.0400(13) Uani 1 1 d .
H2 H 0.9440 0.8436 0.8584 0.048 Uiso 1 1 calc R
C3 C 0.7819(6) 0.8201(4) 0.9444(5) 0.0461(14) Uani 1 1 d .
H3 H 0.8260 0.8083 1.0209 0.055 Uiso 1 1 calc R
C4 C 0.6371(6) 0.8204(4) 0.8991(6) 0.0463(15) Uani 1 1 d .
H4 H 0.5677 0.8082 0.9403 0.056 Uiso 1 1 calc R
C5 C 0.6150(6) 0.8421(4) 0.7810(5) 0.0414(14) Uani 1 1 d .
H5 H 0.5281 0.8463 0.7306 0.050 Uiso 1 1 calc R
C6 C 0.7675(5) 0.8897(4) 0.6356(5) 0.0402(13) Uani 1 1 d .
H6 H 0.7218 0.8421 0.5792 0.048 Uiso 1 1 calc R
C7 C 0.9202(6) 0.8898(5) 0.6296(6) 0.0535(17) Uani 1 1 d .
H7A H 0.9295 0.9100 0.5541 0.080 Uiso 1 1 calc R
H7B H 0.9577 0.8263 0.6445 0.080 Uiso 1 1 calc R
H7C H 0.9707 0.9331 0.6866 0.080 Uiso 1 1 calc R
C8 C 0.6966(5) 0.9849(4) 0.5983(5) 0.0373(13) Uani 1 1 d .
H8A H 0.6989 0.9952 0.5177 0.045 Uiso 1 1 calc R
H8B H 0.5989 0.9797 0.6032 0.045 Uiso 1 1 calc R
C9 C 0.7575(5) 1.0731(4) 0.6658(4) 0.0341(12) Uani 1 1 d .
H9 H 0.8579 1.0756 0.6660 0.041 Uiso 1 1 calc R
C10 C 0.7410(5) 1.0708(3) 0.7889(4) 0.0278(11) Uani 1 1 d .
C11 C 0.8503(5) 1.0637(3) 0.8866(4) 0.0294(11) Uani 1 1 d .
H11 H 0.9454 1.0632 0.8858 0.035 Uiso 1 1 calc R
C12 C 0.7936(5) 1.0575(3) 0.9859(4) 0.0295(11) Uani 1 1 d .
H12 H 0.8441 1.0516 1.0616 0.035 Uiso 1 1 calc R
C13 C 0.6478(5) 1.0619(4) 0.9509(4) 0.0300(11) Uani 1 1 d .
H13 H 0.5847 1.0588 0.9997 0.036 Uiso 1 1 calc R
C14 C 0.6118(5) 1.0719(3) 0.8292(4) 0.0277(11) Uani 1 1 d .
C15 C 0.4742(5) 1.0839(3) 0.7598(4) 0.0303(11) Uani 1 1 d .
H15 H 0.4667 1.0888 0.6804 0.036 Uiso 1 1 calc R
C16 C 0.3559(5) 1.0888(4) 0.7980(5) 0.0372(13) Uani 1 1 d .
H16 H 0.3590 1.0823 0.8767 0.045 Uiso 1 1 calc R
C17 C 0.2251(5) 1.1038(4) 0.7214(5) 0.0411(14) Uani 1 1 d .
H17 H 0.2249 1.1109 0.6432 0.049 Uiso 1 1 calc R
C18 C 0.7227(9) 1.1751(6) 0.4973(6) 0.071(2) Uani 1 1 d .
H18A H 0.6792 1.2333 0.4642 0.106 Uiso 1 1 calc R
H18B H 0.6870 1.1219 0.4483 0.106 Uiso 1 1 calc R
H18C H 0.8223 1.1796 0.5042 0.106 Uiso 1 1 calc R
C19 C 0.7440(6) 1.2439(4) 0.6790(5) 0.0460(14) Uani 1 1 d .
H19A H 0.8444 1.2459 0.6914 0.069 Uiso 1 1 calc R
H19B H 0.7166 1.2399 0.7521 0.069 Uiso 1 1 calc R
H19C H 0.7053 1.3010 0.6393 0.069 Uiso 1 1 calc R

loop_
_atom_site_aniso_label
_atom_site_aniso_U_11
_atom_site_aniso_U_22
_atom_site_aniso_U_33
_atom_site_aniso_U_23
_atom_site_aniso_U_13
_atom_site_aniso_U_12
Fe 0.0280(4) 0.0250(4) 0.0365(5) 0.0007(3) 0.0054(3) 0.0007(3)
O1 0.027(2) 0.108(4) 0.072(3) 0.022(3) 0.011(2) 0.003(2)
N1 0.040(2) 0.042(3) 0.033(2) 0.008(2) 0.0110(19) 0.004(2)
C1 0.036(3) 0.028(3) 0.048(3) -0.009(2) 0.010(2) 0.001(2)
C2 0.035(3) 0.025(3) 0.058(4) -0.003(3) 0.005(3) 0.008(2)
C3 0.050(3) 0.034(3) 0.052(4) 0.008(3) 0.006(3) 0.008(3)
C4 0.045(3) 0.028(3) 0.068(4) 0.004(3) 0.017(3) -0.006(2)
C5 0.039(3) 0.027(3) 0.056(4) -0.013(3) 0.007(3) -0.007(2)
C6 0.039(3) 0.038(3) 0.042(3) -0.016(3) 0.004(2) 0.004(2)
C7 0.048(3) 0.060(4) 0.054(4) -0.013(3) 0.016(3) 0.011(3)
C8 0.033(3) 0.044(3) 0.035(3) -0.005(3) 0.007(2) 0.004(2)
C9 0.026(2) 0.044(3) 0.032(3) 0.005(2) 0.008(2) 0.002(2)
C10 0.026(2) 0.028(3) 0.029(3) 0.000(2) 0.007(2) 0.0001(19)
C11 0.023(2) 0.029(3) 0.035(3) -0.001(2) 0.002(2) -0.0011(19)
C12 0.031(2) 0.028(3) 0.027(3) -0.002(2) 0.0025(19) -0.001(2)
C13 0.031(3) 0.032(3) 0.027(3) -0.002(2) 0.009(2) 0.002(2)
C14 0.024(2) 0.023(3) 0.035(3) 0.004(2) 0.005(2) 0.0021(18)
C15 0.031(3) 0.026(3) 0.032(3) 0.001(2) 0.005(2) 0.001(2)
C16 0.034(3) 0.040(3) 0.038(3) 0.006(3) 0.010(2) 0.003(2)
C17 0.029(3) 0.051(4) 0.043(3) 0.001(3) 0.007(2) -0.002(2)
C18 0.107(6) 0.067(5) 0.043(4) 0.010(4) 0.029(4) 0.007(4)
C19 0.062(4) 0.032(3) 0.044(4) 0.009(3) 0.011(3) -0.001(3)

loop_
_atom_type_symbol
_atom_type_description
_atom_type_scat_dispersion_real
_atom_type_scat_dispersion_imag
_atom_type_scat_source
C C 0.0033 0.0016 'International Tables Vol C Tables 4.2.6.8 and 6.1.1.4'
H H 0.0000 0.0000 'International Tables Vol C Tables 4.2.6.8 and 6.1.1.4'
N N 0.0061 0.0033 'International Tables Vol C Tables 4.2.6.8 and 6.1.1.4'
O O 0.0106 0.0060 'International Tables Vol C Tables 4.2.6.8 and 6.1.1.4'
Fe Fe 0.3463 0.8444 'International Tables Vol C Tables 4.2.6.8 and 6.1.1.4'

loop_
_geom_angle_atom_site_label_1
_geom_angle_atom_site_label_2
_geom_angle_atom_site_label_3
_geom_angle
C10 Fe C1 98.5(2)
C10 Fe C2 117.2(2)
C1 Fe C2 41.3(2)
C10 Fe C11 41.07(19)
C1 Fe C11 113.9(2)
C2 Fe C11 102.8(2)
C10 Fe C5 116.7(2)
C1 Fe C5 40.9(2)
C2 Fe C5 68.0(2)
C11 Fe C5 150.8(2)
C10 Fe C13 69.8(2)
C1 Fe C13 159.9(2)
C2 Fe C13 158.6(2)
C11 Fe C13 68.5(2)
C5 Fe C13 128.9(2)
C10 Fe C14 42.07(18)
C1 Fe C14 119.6(2)
C2 Fe C14 156.0(2)
C11 Fe C14 69.19(19)
C5 Fe C14 107.4(2)
C13 Fe C14 41.03(19)
C10 Fe C12 69.4(2)
C1 Fe C12 151.8(2)
C2 Fe C12 120.5(2)
C11 Fe C12 40.74(19)
C5 Fe C12 167.1(2)
C13 Fe C12 40.41(19)
C14 Fe C12 68.86(19)
C10 Fe C3 156.1(2)
C1 Fe C3 69.6(2)
C2 Fe C3 40.7(2)
C11 Fe C3 123.6(2)
C5 Fe C3 68.2(2)
C13 Fe C3 127.1(2)
C14 Fe C3 161.7(2)
C12 Fe C3 111.2(2)
C10 Fe C4 155.5(2)
C1 Fe C4 69.0(2)
C2 Fe C4 67.8(2)
C11 Fe C4 163.1(2)
C5 Fe C4 40.4(2)
C13 Fe C4 115.0(2)
C14 Fe C4 125.0(2)
C12 Fe C4 130.9(2)
C3 Fe C4 40.3(2)
C18 N1 C19 107.3(5)
C18 N1 C9 112.1(5)
C19 N1 C9 110.3(4)
C5 C1 C2 106.1(5)
C5 C1 C6 126.0(5)
C2 C1 C6 127.8(5)
C5 C1 Fe 70.3(3)
C2 C1 Fe 69.6(3)
C6 C1 Fe 121.5(4)
C3 C2 C1 109.5(5)
C3 C2 Fe 70.7(3)
C1 C2 Fe 69.1(3)
C2 C3 C4 107.1(5)
C2 C3 Fe 68.7(3)
C4 C3 Fe 70.2(3)
C5 C4 C3 108.2(5)
C5 C4 Fe 69.0(3)
C3 C4 Fe 69.5(3)
C4 C5 C1 109.1(5)
C4 C5 Fe 70.5(3)
C1 C5 Fe 68.8(3)
C1 C6 C7 112.3(5)
C1 C6 C8 112.8(4)
C7 C6 C8 112.4(5)
C9 C8 C6 116.8(4)
N1 C9 C10 109.2(4)
N1 C9 C8 110.8(4)
C10 C9 C8 112.5(4)
C11 C10 C14 107.2(4)
C11 C10 C9 125.7(4)
C14 C10 C9 127.1(4)
C11 C10 Fe 70.1(3)
C14 C10 Fe 70.1(3)
C9 C10 Fe 123.3(3)
C10 C11 C12 109.2(4)
C10 C11 Fe 68.8(3)
C12 C11 Fe 70.4(3)
C13 C12 C11 107.9(4)
C13 C12 Fe 69.5(3)
C11 C12 Fe 68.9(3)
C12 C13 C14 108.9(4)
C12 C13 Fe 70.1(3)
C14 C13 Fe 69.6(3)
C13 C14 C15 126.6(4)
C13 C14 C10 106.9(4)
C15 C14 C10 126.5(4)
C13 C14 Fe 69.4(3)
C15 C14 Fe 129.2(4)
C10 C14 Fe 67.8(3)
C16 C15 C14 126.2(5)
C15 C16 C17 121.4(5)
O1 C17 C16 124.7(6)

loop_
_geom_bond_atom_site_label_1
_geom_bond_atom_site_label_2
_geom_bond_distance
Fe C10 2.009(5)
Fe C1 2.018(5)
Fe C2 2.024(5)
Fe C11 2.027(5)
Fe C5 2.039(5)
Fe C13 2.039(5)
Fe C14 2.041(5)
Fe C12 2.047(5)
Fe C3 2.051(6)
Fe C4 2.059(6)
O1 C17 1.210(6)
N1 C18 1.455(7)
N1 C19 1.459(7)
N1 C9 1.485(7)
C1 C5 1.419(7)
C1 C2 1.426(7)
C1 C6 1.516(8)
C2 C3 1.416(8)
C3 C4 1.416(8)
C4 C5 1.416(8)
C6 C7 1.522(7)
C6 C8 1.535(8)
C8 C9 1.533(7)
C9 C10 1.515(7)
C10 C11 1.416(7)
C10 C14 1.454(6)
C11 C12 1.418(7)
C12 C13 1.411(7)
C13 C14 1.430(7)
C14 C15 1.443(7)
C15 C16 1.341(7)
C16 C17 1.431(7)

loop_
_geom_torsion_atom_site_label_1
_geom_torsion_atom_site_label_2
_geom_torsion_atom_site_label_3
_geom_torsion_atom_site_label_4
_geom_torsion
C10 Fe C1 C5 -121.4(3)
C2 Fe C1 C5 116.6(5)
C11 Fe C1 C5 -161.3(3)
C13 Fe C1 C5 -68.8(7)
C14 Fe C1 C5 -82.5(4)
C12 Fe C1 C5 176.9(4)
C3 Fe C1 C5 80.0(4)
C4 Fe C1 C5 36.7(3)
C10 Fe C1 C2 122.0(3)
C11 Fe C1 C2 82.1(3)
C5 Fe C1 C2 -116.6(5)
C13 Fe C1 C2 174.6(5)
C14 Fe C1 C2 160.9(3)
C12 Fe C1 C2 60.3(6)
C3 Fe C1 C2 -36.6(3)
C4 Fe C1 C2 -79.9(4)
C10 Fe C1 C6 -0.6(4)
C2 Fe C1 C6 -122.6(6)
C11 Fe C1 C6 -40.4(5)
C5 Fe C1 C6 120.9(6)
C13 Fe C1 C6 52.0(8)
C14 Fe C1 C6 38.3(5)
C12 Fe C1 C6 -62.3(7)
C3 Fe C1 C6 -159.2(5)
C4 Fe C1 C6 157.6(5)
C5 C1 C2 C3 -2.0(6)
C6 C1 C2 C3 173.8(5)
Fe C1 C2 C3 59.2(4)
C5 C1 C2 Fe -61.2(4)
C6 C1 C2 Fe 114.6(5)
C10 Fe C2 C3 168.6(3)
C1 Fe C2 C3 -120.9(5)
C11 Fe C2 C3 127.4(3)
C5 Fe C2 C3 -81.7(4)
C13 Fe C2 C3 64.2(7)
C14 Fe C2 C3 -165.3(5)
C12 Fe C2 C3 87.5(4)
C4 Fe C2 C3 -37.9(4)
C10 Fe C2 C1 -70.6(4)
C11 Fe C2 C1 -111.8(3)
C5 Fe C2 C1 39.2(3)
C13 Fe C2 C1 -174.9(5)
C14 Fe C2 C1 -44.4(6)
C12 Fe C2 C1 -151.6(3)
C3 Fe C2 C1 120.9(5)
C4 Fe C2 C1 83.0(4)
C1 C2 C3 C4 1.6(7)
Fe C2 C3 C4 59.9(4)
C1 C2 C3 Fe -58.3(4)
C10 Fe C3 C2 -25.9(7)
C1 Fe C3 C2 37.2(3)
C11 Fe C3 C2 -68.5(4)
C5 Fe C3 C2 81.2(4)
C13 Fe C3 C2 -155.7(3)
C14 Fe C3 C2 160.8(6)
C12 Fe C3 C2 -112.6(3)
C4 Fe C3 C2 118.4(5)
C10 Fe C3 C4 -144.3(5)
C1 Fe C3 C4 -81.2(4)
C2 Fe C3 C4 -118.4(5)
C11 Fe C3 C4 173.0(3)
C5 Fe C3 C4 -37.2(4)
C13 Fe C3 C4 85.9(4)
C14 Fe C3 C4 42.4(9)
C12 Fe C3 C4 128.9(4)
C2 C3 C4 C5 -0.6(7)
Fe C3 C4 C5 58.4(4)
C2 C3 C4 Fe -59.0(4)
C10 Fe C4 C5 25.4(7)
C1 Fe C4 C5 -37.2(3)
C2 Fe C4 C5 -81.7(4)
C11 Fe C4 C5 -140.3(7)
C13 Fe C4 C5 121.4(3)
C14 Fe C4 C5 75.0(4)
C12 Fe C4 C5 166.4(3)
C3 Fe C4 C5 -120.0(5)
C10 Fe C4 C3 145.3(5)
C1 Fe C4 C3 82.8(4)
C2 Fe C4 C3 38.2(4)
C11 Fe C4 C3 -20.4(10)
C5 Fe C4 C3 120.0(5)
C13 Fe C4 C3 -118.6(4)
C14 Fe C4 C3 -165.0(3)
C12 Fe C4 C3 -73.6(4)
C3 C4 C5 C1 -0.6(6)
Fe C4 C5 C1 58.1(4)
C3 C4 C5 Fe -58.7(4)
C2 C1 C5 C4 1.6(6)
C6 C1 C5 C4 -174.3(5)
Fe C1 C5 C4 -59.2(4)
C2 C1 C5 Fe 60.7(4)
C6 C1 C5 Fe -115.2(5)
C10 Fe C5 C4 -168.5(3)
C1 Fe C5 C4 120.6(5)
C2 Fe C5 C4 81.1(4)
C11 Fe C5 C4 157.6(4)
C13 Fe C5 C4 -83.7(4)
C14 Fe C5 C4 -124.0(3)
C12 Fe C5 C4 -52.8(11)
C3 Fe C5 C4 37.1(3)
C10 Fe C5 C1 70.9(4)
C2 Fe C5 C1 -39.5(3)
C11 Fe C5 C1 37.0(6)
C13 Fe C5 C1 155.7(3)
C14 Fe C5 C1 115.4(3)
C12 Fe C5 C1 -173.4(9)
C3 Fe C5 C1 -83.5(4)
C4 Fe C5 C1 -120.6(5)
C5 C1 C6 C7 -175.1(5)
C2 C1 C6 C7 9.9(8)
Fe C1 C6 C7 97.4(5)
C5 C1 C6 C8 56.7(7)
C2 C1 C6 C8 -118.3(6)
Fe C1 C6 C8 -30.8(6)
C1 C6 C8 C9 69.4(6)
C7 C6 C8 C9 -58.7(6)
C18 N1 C9 C10 171.2(5)
C19 N1 C9 C10 51.6(5)
C18 N1 C9 C8 -64.4(6)
C19 N1 C9 C8 176.1(4)
C6 C8 C9 N1 171.7(4)
C6 C8 C9 C10 -65.8(6)
N1 C9 C10 C11 -123.1(5)
C8 C9 C10 C11 113.5(5)
N1 C9 C10 C14 59.3(6)
C8 C9 C10 C14 -64.2(6)
N1 C9 C10 Fe 148.6(3)
C8 C9 C10 Fe 25.1(6)
C1 Fe C10 C11 -116.9(3)
C2 Fe C10 C11 -77.9(3)
C5 Fe C10 C11 -155.6(3)
C13 Fe C10 C11 80.0(3)
C14 Fe C10 C11 117.7(4)
C12 Fe C10 C11 36.8(3)
C3 Fe C10 C11 -59.2(6)
C4 Fe C10 C11 -173.7(5)
C1 Fe C10 C14 125.5(3)
C2 Fe C10 C14 164.5(3)
C11 Fe C10 C14 -117.7(4)
C5 Fe C10 C14 86.7(3)
C13 Fe C10 C14 -37.6(3)
C12 Fe C10 C14 -80.9(3)
C3 Fe C10 C14 -176.9(5)
C4 Fe C10 C14 68.6(6)
C1 Fe C10 C9 3.5(4)
C2 Fe C10 C9 42.5(5)
C11 Fe C10 C9 120.3(5)
C5 Fe C10 C9 -35.3(4)
C13 Fe C10 C9 -159.6(4)
C14 Fe C10 C9 -122.0(5)
C12 Fe C10 C9 157.1(4)
C3 Fe C10 C9 61.1(7)
C4 Fe C10 C9 -53.4(7)
C14 C10 C11 C12 1.7(6)
C9 C10 C11 C12 -176.3(5)
Fe C10 C11 C12 -58.9(4)
C14 C10 C11 Fe 60.7(3)
C9 C10 C11 Fe -117.4(5)
C1 Fe C11 C10 74.8(3)
C2 Fe C11 C10 116.9(3)
C5 Fe C11 C10 49.2(5)
C13 Fe C11 C10 -83.6(3)
C14 Fe C11 C10 -39.4(3)
C12 Fe C11 C10 -120.8(4)
C3 Fe C11 C10 155.3(3)
C4 Fe C11 C10 171.0(7)
C10 Fe C11 C12 120.8(4)
C1 Fe C11 C12 -164.4(3)
C2 Fe C11 C12 -122.3(3)
C5 Fe C11 C12 170.0(4)
C13 Fe C11 C12 37.2(3)
C14 Fe C11 C12 81.4(3)
C3 Fe C11 C12 -83.9(4)
C4 Fe C11 C12 -68.2(8)
C10 C11 C12 C13 -0.7(6)
Fe C11 C12 C13 -58.7(3)
C10 C11 C12 Fe 58.0(3)
C10 Fe C12 C13 82.7(3)
C1 Fe C12 C13 151.1(4)
C2 Fe C12 C13 -167.1(3)
C11 Fe C12 C13 119.7(4)
C5 Fe C12 C13 -38.1(11)
C14 Fe C12 C13 37.5(3)
C3 Fe C12 C13 -122.9(3)
C4 Fe C12 C13 -81.2(4)
C10 Fe C12 C11 -37.1(3)
C1 Fe C12 C11 31.4(6)
C2 Fe C12 C11 73.1(3)
C5 Fe C12 C11 -157.8(9)
C13 Fe C12 C11 -119.7(4)
C14 Fe C12 C11 -82.3(3)
C3 Fe C12 C11 117.4(3)
C4 Fe C12 C11 159.1(3)
C11 C12 C13 C14 -0.6(6)
Fe C12 C13 C14 -58.9(3)
C11 C12 C13 Fe 58.3(3)
C10 Fe C13 C12 -81.6(3)
C1 Fe C13 C12 -138.4(6)
C2 Fe C13 C12 31.7(7)
C11 Fe C13 C12 -37.5(3)
C5 Fe C13 C12 169.8(3)
C14 Fe C13 C12 -120.1(4)
C3 Fe C13 C12 79.1(4)
C4 Fe C13 C12 124.5(3)
C10 Fe C13 C14 38.5(3)
C1 Fe C13 C14 -18.3(7)
C2 Fe C13 C14 151.9(6)
C11 Fe C13 C14 82.6(3)
C5 Fe C13 C14 -70.0(4)
C12 Fe C13 C14 120.1(4)
C3 Fe C13 C14 -160.8(3)
C4 Fe C13 C14 -115.4(3)
C12 C13 C14 C15 -176.5(5)
Fe C13 C14 C15 124.2(5)
C12 C13 C14 C10 1.6(5)
Fe C13 C14 C10 -57.6(3)
C12 C13 C14 Fe 59.2(3)
C11 C10 C14 C13 -2.1(5)
C9 C10 C14 C13 176.0(5)
Fe C10 C14 C13 58.6(3)
C11 C10 C14 C15 176.1(5)
C9 C10 C14 C15 -5.9(8)
Fe C10 C14 C15 -123.2(5)
C11 C10 C14 Fe -60.7(3)
C9 C10 C14 Fe 117.3(5)
C10 Fe C14 C13 -119.2(4)
C1 Fe C14 C13 172.9(3)
C2 Fe C14 C13 -155.0(5)
C11 Fe C14 C13 -80.7(3)
C5 Fe C14 C13 130.0(3)
C12 Fe C14 C13 -36.9(3)
C3 Fe C14 C13 56.7(8)
C4 Fe C14 C13 88.9(4)
C10 Fe C14 C15 119.7(6)
C1 Fe C14 C15 51.8(5)
C2 Fe C14 C15 83.9(7)
C11 Fe C14 C15 158.2(5)
C5 Fe C14 C15 8.9(5)
C13 Fe C14 C15 -121.1(6)
C12 Fe C14 C15 -158.0(5)
C3 Fe C14 C15 -64.3(9)
C4 Fe C14 C15 -32.2(6)
C1 Fe C14 C10 -67.9(3)
C2 Fe C14 C10 -35.8(6)
C11 Fe C14 C10 38.5(3)
C5 Fe C14 C10 -110.8(3)
C13 Fe C14 C10 119.2(4)
C12 Fe C14 C10 82.3(3)
C3 Fe C14 C10 176.0(7)
C4 Fe C14 C10 -151.9(3)
C13 C14 C15 C16 0.8(8)
C10 C14 C15 C16 -177.1(5)
Fe C14 C15 C16 93.1(6)
C14 C15 C16 C17 178.1(5)
C15 C16 C17 O1 179.2(6)
